data_2007019
loop_
_publ_author_name
'Crespo, Olga'
'Gimeno, M. Concepci\'on'
'Laguna, Antonio'
'Villacampa, M. Dolores'

_publ_section_title
;\m-[7,8-Bis(diphenylphosphino)-7,8-dicarba-<i>nido</i>-undecaborato-1\k<i>P</i>,2\k<i>P</i>'](pentafluorophenyl-1\k<i>C</i>)(triphenylphosphine-2\k<i>P</i>)digold(I)
 Dichloromethane Solvate
;
_journal_issue 2
_journal_name_full 'Acta Crystallographica Section C'
_journal_page_first 203
_journal_page_last 205
_journal_paper_doi 10.1107/S0108270197013826
_journal_volume 54
_journal_year 1998
_chemical_formula_iupac '[Au2 (C6 F5) (C18 H15 P) (C26 H30 B9 P2)] , C H2 Cl2'
_chemical_formula_moiety '(C50 H45 Au2 B9 F5 P3) (CH~2~Cl~2~)'
_chemical_formula_sum 'C51 H47 Au2 B9 Cl2 F5 P3'
_chemical_formula_weight 1409.92
_chemical_name_systematic
;
\m-{7,8-Bis(diphenylphosphino)-7,8-dicarba-nido-undecaborato-P,P'}-
pentafluorophenyltriphenylphosphinedigold(I) dichloromethane solvate
;
_space_group_IT_number 14
_symmetry_cell_setting monoclinic
_symmetry_space_group_name_Hall '-P 2ybc'
_symmetry_space_group_name_H-M 'P 1 21/c 1'
_audit_creation_method SHELXL
_cell_angle_alpha 90.00
_cell_angle_beta 92.93(3)
_cell_angle_gamma 90.00
_cell_formula_units_Z 4
_cell_length_a 12.360(2)
_cell_length_b 17.042(3)
_cell_length_c 25.080(5)
_cell_measurement_reflns_used 44
_cell_measurement_temperature 173
_cell_measurement_theta_max 19
_cell_measurement_theta_min 15
_cell_volume 5275.9(16)
_computing_cell_refinement DIF4
_computing_data_collection 'DIF4 (Stoe & Cie, 1988a)'
_computing_data_reduction 'REDU4 (Stoe & Cie, 1988b)'
_computing_molecular_graphics 'XP (Siemens, 1990b)'
_computing_publication_material SHELXL93
_computing_structure_refinement 'SHELXL93 (Sheldrick, 1993)'
_computing_structure_solution 'SHELXS86 (Sheldrick, 1990)'
_diffrn_ambient_temperature 293(2)
_diffrn_measurement_device 'Siemens Stoe AED-2'
_diffrn_measurement_method \w/\q
_diffrn_radiation_monochromator graphite
_diffrn_radiation_source 'fine-focus sealed tube'
_diffrn_radiation_type MoK\a
_diffrn_radiation_wavelength 0.71073
_diffrn_reflns_av_R_equivalents 0.0359
_diffrn_reflns_av_sigmaI/netI 0.0401
_diffrn_reflns_limit_h_max 14
_diffrn_reflns_limit_h_min 0
_diffrn_reflns_limit_k_max 1
_diffrn_reflns_limit_k_min -19
_diffrn_reflns_limit_l_max 28
_diffrn_reflns_limit_l_min -28
_diffrn_reflns_number 8846
_diffrn_reflns_theta_max 24.04
_diffrn_reflns_theta_min 3.04
_diffrn_standards_decay_% 0
_diffrn_standards_interval_time 60
_diffrn_standards_number 3
_exptl_absorpt_coefficient_mu 5.801
_exptl_absorpt_correction_T_max 0.961
_exptl_absorpt_correction_T_min 0.458
_exptl_absorpt_correction_type '\y scans (XEMP; Siemens, 1990a)'
_exptl_crystal_colour colourless
_exptl_crystal_density_diffrn 1.775
_exptl_crystal_density_method 'not measured'
_exptl_crystal_description tablet
_exptl_crystal_F_000 2720
_exptl_crystal_size_max 0.61
_exptl_crystal_size_mid 0.57
_exptl_crystal_size_min 0.22
_refine_diff_density_max 2.570
_refine_diff_density_min -1.828
_refine_ls_extinction_method none
_refine_ls_goodness_of_fit_all 1.040
_refine_ls_goodness_of_fit_obs 1.075
_refine_ls_hydrogen_treatment 'H9, H10, H10b, H11 with distance restraints, others riding'
_refine_ls_matrix_type full
_refine_ls_number_parameters 665
_refine_ls_number_reflns 8285
_refine_ls_number_restraints 82
_refine_ls_restrained_S_all 1.042
_refine_ls_restrained_S_obs 1.069
_refine_ls_R_factor_all 0.0604
_refine_ls_R_factor_obs .0430
_refine_ls_shift/esd_max 0.001
_refine_ls_shift/esd_mean 0.000
_refine_ls_structure_factor_coef Fsqd
_refine_ls_weighting_details 'w = 1/[\s^2^(Fo^2^)+(0.0667P)^2^+7.0867P] where P=(Fo^2^+2Fc^2^)/3'
_refine_ls_weighting_scheme calc
_refine_ls_wR_factor_all 0.1081
_refine_ls_wR_factor_obs .0987
_reflns_number_observed 6670
_reflns_number_total 8287
_reflns_observed_criterion I>2sigma(I)
_cod_data_source_file jz1248.cif
_cod_data_source_block lola6
_cod_depositor_comments
;
The following automatic conversions were performed:
'_symmetry_cell_setting' value 'Monoclinic' changed to 'monoclinic'
according to '/home/saulius/struct/CIF-dictionaries/cif_core.dic'
dictionary named 'cif_core.dic' version 2.4.1 from 2010-06-29.

Automatic conversion script
Id: cif_fix_enum 1527 2010-12-29 10:47:43Z saulius 

The following automatic conversions were performed:

'_symmetry_cell_setting' value 'Monoclinic' changed to 'monoclinic'
according to /home/saulius/struct/CIF-dictionaries/cif_core.dic
dictionary named 'cif_core.dic' version 2.4.1 from 2010-06-29.

Automatic conversion script
Id: cif_fix_values 1715 2011-07-08 13:25:40Z adriana 

The following automatic conversions were performed:

'_refine_ls_weighting_scheme' value 'calc w =
1/[\s^2^(Fo^2^)+(0.0667P)^2^+7.0867P] where P=(Fo^2^+2Fc^2^)/3' was
changed to 'calc'. New tag '_refine_ls_weighting_details' was
created. The value of the new tag was set to 'w =
1/[\s^2^(Fo^2^)+(0.0667P)^2^+7.0867P] where P=(Fo^2^+2Fc^2^)/3'.

Automatic conversion script
Id: cif_fix_values 3143 2015-03-26 13:38:13Z robertas 
;
_cod_original_sg_symbol_H-M 'P 21/c'
_cod_database_code 2007019

loop_
_symmetry_equiv_pos_as_xyz
'x, y, z'
'-x, y+1/2, -z+1/2'
'-x, -y, -z'
'x, -y-1/2, z-1/2'

loop_
_atom_site_aniso_label
_atom_site_aniso_U_11
_atom_site_aniso_U_22
_atom_site_aniso_U_33
_atom_site_aniso_U_12
_atom_site_aniso_U_13
_atom_site_aniso_U_23
Au1 .0149(2) .0146(2) .0238(2) -.00233(13) -.00100(11) -.00018(12)
Au2 .0152(2) .0214(2) .0266(2) -.00201(13) -.00166(12) -.00095(13)
P1 .0131(10) .0141(10) .0253(10) .0001(8) -.0004(8) -.0018(8)
P2 .0146(10) .0150(11) .0238(10) -.0004(9) .0014(8) -.0022(8)
P3 .0163(10) .0224(12) .0300(11) -.0009(9) -.0022(8) .0007(9)
B1 .026(5) .012(5) .044(6) .005(4) -.005(4) .007(4)
B2 .013(4) .012(5) .033(5) .006(4) .003(4) .000(4)
B3 .025(5) .018(5) .025(5) .001(4) -.006(4) .008(4)
B4 .034(6) .016(5) .041(6) -.001(5) .002(4) .004(4)
B5 .036(6) .012(5) .043(6) .001(5) .000(5) -.003(4)
B6 .029(5) .005(4) .034(5) .003(4) -.003(4) .001(4)
B9 .013(5) .019(5) .039(5) -.003(4) .007(4) -.004(4)
B10 .018(5) .019(5) .044(6) -.009(4) .003(4) .002(4)
B11 .031(6) .018(5) .030(5) .000(4) -.005(4) -.002(4)
C7 .011(4) .016(4) .027(4) .003(3) -.001(3) .001(3)
C8 .017(4) .007(4) .024(4) .007(3) -.002(3) .001(3)
C11 .020(4) .016(4) .035(5) .002(4) .001(3) -.002(4)
C12 .032(5) .023(5) .036(5) .003(4) .005(4) .000(4)
C13 .050(6) .040(6) .030(5) .001(5) .002(4) -.006(4)
C14 .054(7) .042(7) .059(7) -.001(6) .020(5) -.021(5)
C15 .021(5) .055(7) .062(6) .005(5) .011(4) -.018(5)
C16 .031(5) .038(6) .048(6) .002(5) .001(4) -.018(5)
C21 .012(4) .014(4) .022(4) -.001(3) -.004(3) -.006(3)
C22 .027(5) .019(5) .033(4) .001(4) -.007(4) -.001(4)
C23 .013(4) .028(5) .055(6) -.005(4) .000(4) -.005(4)
C24 .034(5) .034(6) .033(5) .010(4) -.005(4) -.003(4)
C25 .029(5) .017(5) .040(5) .002(4) -.009(4) .005(4)
C26 .020(4) .021(5) .030(4) .003(4) -.006(3) .001(4)
C31 .024(4) .023(5) .030(4) -.008(4) .007(3) -.003(4)
C32 .041(6) .025(5) .032(5) -.004(4) .005(4) -.004(4)
C33 .068(8) .045(7) .033(5) -.010(6) .007(5) -.001(5)
C34 .070(8) .044(7) .032(5) -.004(6) .019(5) -.004(5)
C35 .048(6) .039(6) .044(6) -.002(5) .026(5) -.006(5)
C36 .035(5) .023(5) .028(4) .000(4) .008(4) -.003(4)
C41 .012(4) .015(4) .025(4) .007(3) .002(3) .003(3)
C42 .028(5) .021(5) .025(4) .004(4) .005(3) -.001(3)
C43 .015(4) .040(6) .033(5) .007(4) -.004(3) -.003(4)
C44 .025(5) .034(6) .043(5) .015(4) .010(4) .010(4)
C45 .036(5) .019(5) .041(5) .003(4) .014(4) .004(4)
C46 .018(4) .023(5) .036(5) -.002(4) .004(3) .003(4)
C51 .012(4) .016(4) .031(4) -.003(3) -.002(3) .005(3)
C52 .027(5) .032(5) .039(5) .007(4) -.003(4) .003(4)
C53 .036(6) .041(6) .047(6) .010(5) .002(4) -.010(5)
C54 .036(6) .032(6) .054(6) .014(5) .009(5) -.006(5)
C55 .018(5) .046(6) .063(7) .014(5) -.009(4) -.001(5)
C56 .026(5) .034(6) .047(5) .004(4) -.006(4) -.002(4)
C61 .023(5) .031(5) .033(5) .002(4) .000(4) .005(4)
C62 .050(7) .047(7) .051(6) -.022(6) -.005(5) .019(5)
C63 .057(7) .073(9) .053(7) -.023(7) -.001(6) .020(6)
C64 .065(8) .072(9) .029(5) .008(7) .001(5) .015(5)
C65 .071(8) .049(7) .049(7) .020(7) -.022(6) -.009(6)
C66 .051(6) .039(6) .037(5) -.002(5) -.015(5) .003(5)
C71 .026(5) .017(4) .029(4) -.005(4) -.003(3) .002(3)
C72 .034(5) .033(6) .041(5) -.002(5) .012(4) -.005(4)
C73 .039(6) .024(5) .058(6) -.012(5) .006(5) -.007(5)
C74 .045(6) .032(6) .048(6) -.016(5) -.006(5) -.004(5)
C75 .062(7) .025(5) .037(5) .007(5) -.017(5) -.010(4)
C76 .024(5) .032(5) .036(5) .004(4) -.008(4) -.001(4)
C81 .018(4) .017(4) .025(4) -.003(4) -.006(3) .003(3)
C82 .019(4) .025(5) .023(4) .006(4) .002(3) .006(3)
C83 .032(5) .008(4) .027(4) -.007(4) -.006(3) .000(3)
C84 .025(5) .019(5) .036(5) -.007(4) -.004(4) .007(4)
C85 .011(4) .031(5) .029(4) .001(4) .004(3) .008(4)
C86 .015(4) .018(4) .032(4) .003(4) -.005(3) .001(4)
F1 .035(3) .026(3) .036(3) -.002(2) .006(2) -.006(2)
F2 .023(3) .032(3) .054(3) .002(2) .010(2) .001(2)
F3 .023(3) .025(3) .067(3) -.014(2) .000(2) .006(3)
F4 .037(3) .019(3) .046(3) -.006(2) -.004(2) -.007(2)
F5 .024(3) .025(3) .046(3) .000(2) .012(2) -.009(2)
C91 .114(13) .085(12) .086(10) -.022(10) -.016(9) .023(9)
Cl1 .124(3) .062(2) .074(2) .001(2) .002(2) .009(2)
Cl2 .142(4) .077(3) .076(2) .008(3) -.021(2) .004(2)

loop_
_atom_site_label
_atom_site_fract_x
_atom_site_fract_y
_atom_site_fract_z
_atom_site_U_iso_or_equiv
_atom_site_thermal_displace_type
_atom_site_calc_flag
_atom_site_refinement_flags
_atom_site_occupancy
_atom_site_disorder_group
_atom_site_type_symbol
Au1 .13638(2) .20264(2) .460514(11) .01783(10) Uani d . 1 . Au
Au2 .09580(2) .21638(2) .342393(12) .02114(10) Uani d . 1 . Au
P1 .2568(2) .30169(12) .48278(8) .0176(4) Uani d . 1 . P
P2 .2803(2) .24395(12) .34869(8) .0178(4) Uani d . 1 . P
P3 -.0871(2) .21332(13) .31801(8) .0230(5) Uani d . 1 . P
B1 .2066(8) .4906(6) .3656(4) .028(2) Uani d . 1 . B
H1 .1397(8) .5292(6) .3516(4) .033 Uiso calc R 1 . H
B2 .1838(7) .3941(5) .3857(3) .019(2) Uani d . 1 . B
H2 .1027(7) .3674(5) .3857(3) .023 Uiso calc R 1 . H
B3 .2501(8) .4132(6) .3266(4) .023(2) Uani d . 1 . B
H3 .2102(8) .4000(6) .2874(4) .028 Uiso calc R 1 . H
B4 .3362(8) .4941(6) .3369(4) .030(2) Uani d . 1 . B
H4 .3530(8) .5341(6) .3039(4) .036 Uiso calc R 1 . H
B5 .3213(8) .5252(6) .4047(4) .030(2) Uani d . 1 . B
H5 .3287(8) .5868(6) .4174(4) .037 Uiso calc R 1 . H
B6 .2269(8) .4659(5) .4327(4) .023(2) Uani d . 1 . B
H6 .1727(8) .4879(5) .4628(4) .027 Uiso calc R 1 . H
B9 .3920(7) .3985(6) .3413(4) .024(2) Uani d D 1 . B
H9 .442(6) .378(5) .315(3) .03(2) Uiso d D 1 . H
B10 .4392(8) .4752(6) .3871(4) .027(2) Uani d D 1 . B
H10 .509(5) .505(4) .386(3) .02(2) Uiso d D 1 . H
H10B .451(7) .425(4) .407(3) .03(2) Uiso d D 1 . H
B11 .3688(8) .4479(6) .4466(4) .026(2) Uani d D 1 . B
H11 .383(7) .457(6) .486(2) .05(3) Uiso d D 1 . H
C7 .2905(6) .3737(5) .4318(3) .018(2) Uani d . 1 . C
C8 .3048(6) .3455(4) .3712(3) .016(2) Uani d . 1 . C
C11 .1966(6) .3578(5) .5345(3) .024(2) Uani d D 1 . C
C12 .2595(7) .3973(5) .5743(3) .030(2) Uani d D 1 . C
H12 .3347(7) .3960(5) .5740(3) .036 Uiso calc R 1 . H
C13 .2099(8) .4380(6) .6135(3) .040(2) Uani d D 1 . C
H13 .2520(8) .4634(6) .6400(3) .048 Uiso calc R 1 . H
C14 .0993(8) .4416(6) .6140(4) .051(3) Uani d D 1 . C
H14 .0666(8) .4700(6) .6404(4) .062 Uiso calc R 1 . H
C15 .0373(7) .4037(6) .5756(4) .046(3) Uani d D 1 . C
H15 -.0378(7) .4062(6) .5762(4) .055 Uiso calc R 1 . H
C16 .0847(7) .3616(6) .5358(4) .039(2) Uani d D 1 . C
H16 .0415(7) .3358(6) .5099(4) .047 Uiso calc R 1 . H
C21 .3806(6) .2626(4) .5161(3) .016(2) Uani d D 1 . C
C22 .4814(6) .2976(5) .5181(3) .027(2) Uani d D 1 . C
H22 .4914(6) .3451(5) .5008(3) .032 Uiso calc R 1 . H
C23 .5686(6) .2617(5) .5463(3) .032(2) Uani d D 1 . C
H23 .6370(6) .2845(5) .5468(3) .038 Uiso calc R 1 . H
C24 .5529(7) .1933(5) .5730(3) .034(2) Uani d D 1 . C
H24 .6112(7) .1704(5) .5920(3) .041 Uiso calc R 1 . H
C25 .4524(7) .1569(5) .5725(3) .029(2) Uani d D 1 . C
H25 .4427(7) .1101(5) .5907(3) .035 Uiso calc R 1 . H
C26 .3662(6) .1930(5) .5437(3) .024(2) Uani d D 1 . C
H26 .2979(6) .1701(5) .5431(3) .028 Uiso calc R 1 . H
C31 .3313(6) .2358(5) .2819(3) .025(2) Uani d D 1 . C
C32 .2614(7) .2434(5) .2377(3) .032(2) Uani d D 1 . C
H32 .1890(7) .2553(5) .2422(3) .039 Uiso calc R 1 . H
C33 .2969(9) .2336(6) .1866(4) .048(3) Uani d D 1 . C
H33 .2488(9) .2408(6) .1573(4) .058 Uiso calc R 1 . H
C34 .4028(8) .2132(6) .1788(4) .048(3) Uani d D 1 . C
H34 .4257(8) .2052(6) .1445(4) .058 Uiso calc R 1 . H
C35 .4743(8) .2046(6) .2224(4) .043(3) Uani d D 1 . C
H35 .5462(8) .1914(6) .2177(4) .052 Uiso calc R 1 . H
C36 .4385(7) .2158(5) .2740(3) .028(2) Uani d D 1 . C
H36 .4869(7) .2098(5) .3033(3) .034 Uiso calc R 1 . H
C41 .3699(6) .1800(4) .3878(3) .017(2) Uani d D 1 . C
C42 .4730(6) .2049(5) .4067(3) .025(2) Uani d D 1 . C
H42 .4948(6) .2564(5) .4013(3) .030 Uiso calc R 1 . H
C43 .5426(6) .1523(5) .4334(3) .029(2) Uani d D 1 . C
H43 .6115(6) .1684(5) .4453(3) .035 Uiso calc R 1 . H
C44 .5098(7) .0760(5) .4423(3) .034(2) Uani d D 1 . C
H44 .5561(7) .0412(5) .4606(3) .041 Uiso calc R 1 . H
C45 .4080(7) .0514(5) .4238(3) .032(2) Uani d D 1 . C
H45 .3865(7) -.0002(5) .4292(3) .038 Uiso calc R 1 . H
C46 .3381(6) .1036(5) .3973(3) .026(2) Uani d D 1 . C
H46 .2691(6) .0871(5) .3857(3) .031 Uiso calc R 1 . H
C51 -.1640(6) .2805(5) .3558(3) .020(2) Uani d D 1 . C
C52 -.1322(7) .2986(5) .4075(3) .033(2) Uani d D 1 . C
H52 -.0673(7) .2783(5) .4220(3) .039 Uiso calc R 1 . H
C53 -.1941(7) .3462(6) .4389(4) .041(2) Uani d D 1 . C
H53 -.1719(7) .3566(6) .4742(4) .050 Uiso calc R 1 . H
C54 -.2883(7) .3777(6) .4174(4) .041(2) Uani d D 1 . C
H54 -.3304(7) .4094(6) .4383(4) .049 Uiso calc R 1 . H
C55 -.3208(7) .3630(6) .3656(4) .043(3) Uani d D 1 . C
H55 -.3842(7) .3855(6) .3510(4) .051 Uiso calc R 1 . H
C56 -.2591(7) .3146(6) .3346(4) .036(2) Uani d D 1 . C
H56 -.2816(7) .3049(6) .2993(4) .043 Uiso calc R 1 . H
C61 -.1103(7) .2441(5) .2486(3) .029(2) Uani d D 1 . C
C62 -.0720(8) .3173(6) .2341(4) .049(3) Uani d D 1 . C
H62 -.0343(8) .3487(6) .2591(4) .059 Uiso calc R 1 . H
C63 -.0905(9) .3429(8) .1825(4) .062(3) Uani d D 1 . C
H63 -.0660(9) .3922(8) .1728(4) .074 Uiso calc R 1 . H
C64 -.1445(9) .2968(7) .1450(4) .056(3) Uani d D 1 . C
H64 -.1550(9) .3144(7) .1101(4) .067 Uiso calc R 1 . H
C65 -.1829(10) .2247(7) .1592(4) .057(3) Uani d D 1 . C
H65 -.2199(10) .1937(7) .1338(4) .069 Uiso calc R 1 . H
C66 -.1670(8) .1978(6) .2110(3) .043(3) Uani d D 1 . C
H66 -.1939(8) .1491(6) .2206(3) .051 Uiso calc R 1 . H
C71 -.1528(6) .1187(5) .3212(3) .024(2) Uani d D 1 . C
C72 -.2584(7) .1116(5) .3369(3) .036(2) Uani d D 1 . C
H72 -.2951(7) .1554(5) .3487(3) .043 Uiso calc R 1 . H
C73 -.3098(8) .0381(5) .3349(4) .040(2) Uani d D 1 . C
H73 -.3806(8) .0330(5) .3452(4) .048 Uiso calc R 1 . H
C74 -.2548(7) -.0261(6) .3175(4) .042(2) Uani d D 1 . C
H74 -.2888(7) -.0748(6) .3162(4) .051 Uiso calc R 1 . H
C75 -.1497(8) -.0195(5) .3020(4) .042(3) Uani d D 1 . C
H75 -.1132(8) -.0634(5) .2901(4) .050 Uiso calc R 1 . H
C76 -.0988(7) .0529(5) .3043(3) .031(2) Uani d D 1 . C
H76 -.0276(7) .0574(5) .2944(3) .037 Uiso calc R 1 . H
C81 .0136(6) .1201(4) .4574(3) .020(2) Uani d D 1 . C
C82 .0123(6) .0483(5) .4327(3) .022(2) Uani d D 1 . C
C83 -.0709(6) -.0051(4) .4350(3) .022(2) Uani d D 1 . C
C84 -.1610(6) .0152(4) .4620(3) .027(2) Uani d D 1 . C
C85 -.1627(6) .0849(5) .4882(3) .023(2) Uani d D 1 . C
C86 -.0775(6) .1357(5) .4856(3) .022(2) Uani d D 1 . C
F1 -.0849(4) .2044(3) .5131(2) .0321(12) Uani d D 1 . F
F2 -.2498(4) .1037(3) .5169(2) .0361(12) Uani d D 1 . F
F3 -.2438(4) -.0357(3) .4652(2) .0381(13) Uani d D 1 . F
F4 -.0660(4) -.0756(3) .4117(2) .0343(12) Uani d D 1 . F
F5 .0985(4) .0256(3) .4041(2) .0314(12) Uani d D 1 . F
C91 .3884(13) -.0002(9) .2639(6) .096(5) Uani d . 1 . C
H91A .4131(13) -.0014(9) .2278(6) .115 Uiso calc R 1 . H
H91B .4265(13) .0419(9) .2828(6) .115 Uiso calc R 1 . H
Cl1 .4214(4) -.0879(2) .29474(14) .0869(11) Uani d . 1 . Cl
Cl2 .2480(4) .0200(2) .26123(15) .0994(14) Uani d . 1 . Cl

loop_
_atom_type_symbol
_atom_type_description
_atom_type_scat_dispersion_real
_atom_type_scat_dispersion_imag
_atom_type_scat_source
C C 0.0033 0.0016 'International Tables Vol C Tables 4.2.6.8 and 6.1.1.4'
H H 0.0000 0.0000 'International Tables Vol C Tables 4.2.6.8 and 6.1.1.4'
B B 0.0013 0.0007 'International Tables Vol C Tables 4.2.6.8 and 6.1.1.4'
F F 0.0171 0.0103 'International Tables Vol C Tables 4.2.6.8 and 6.1.1.4'
P P 0.1023 0.0942 'International Tables Vol C Tables 4.2.6.8 and 6.1.1.4'
Au Au -2.0133 8.8022 'International Tables Vol C Tables 4.2.6.8 and 6.1.1.4'
Cl Cl 0.1484 0.1585 'International Tables Vol C Tables 4.2.6.8 and 6.1.1.4'

loop_
_geom_angle_atom_site_label_1
_geom_angle_atom_site_label_2
_geom_angle_atom_site_label_3
_geom_angle
_geom_angle_publ_flag
C81 Au1 P1 166.6(2) y
C81 Au1 Au2 86.0(2) ?
P1 Au1 Au2 104.88(5) ?
P3 Au2 P2 164.69(7) y
P3 Au2 Au1 111.89(6) ?
P2 Au2 Au1 80.46(6) ?
C11 P1 C21 103.3(3) y
C11 P1 C7 105.3(4) y
C21 P1 C7 110.3(3) y
C11 P1 Au1 106.2(3) y
C21 P1 Au1 111.0(2) y
C7 P1 Au1 119.3(2) y
C41 P2 C31 102.8(4) y
C41 P2 C8 108.3(3) y
C31 P2 C8 107.1(4) y
C41 P2 Au2 119.1(2) y
C31 P2 Au2 107.8(3) y
C8 P2 Au2 110.9(2) y
C51 P3 C71 107.1(4) ?
C51 P3 C61 105.0(4) ?
C71 P3 C61 104.5(4) ?
C51 P3 Au2 112.6(2) ?
C71 P3 Au2 116.3(3) ?
C61 P3 Au2 110.5(3) ?
B6 B1 B3 109.0(6) ?
B6 B1 B2 60.7(5) ?
B3 B1 B2 60.5(5) ?
B6 B1 B5 58.5(5) ?
B3 B1 B5 107.4(7) ?
B2 B1 B5 106.8(6) ?
B6 B1 B4 108.0(7) ?
B3 B1 B4 59.5(5) ?
B2 B1 B4 107.9(7) ?
B5 B1 B4 60.5(6) ?
C7 B2 B1 104.5(6) ?
C7 B2 B3 103.1(6) ?
B1 B2 B3 59.6(5) ?
C7 B2 B6 60.1(5) ?
B1 B2 B6 59.5(5) ?
B3 B2 B6 107.3(7) ?
C7 B2 C8 54.7(4) ?
B1 B2 C8 103.4(6) ?
B3 B2 C8 58.5(5) ?
B6 B2 C8 103.5(6) ?
C8 B3 B1 105.4(6) ?
C8 B3 B4 102.4(6) ?
B1 B3 B4 61.6(6) ?
C8 B3 B2 60.9(5) ?
B1 B3 B2 59.9(5) ?
B4 B3 B2 109.1(7) ?
C8 B3 B9 54.8(5) ?
B1 B3 B9 108.5(7) ?
B4 B3 B9 59.9(5) ?
B2 B3 B9 107.1(6) ?
B3 B4 B9 61.1(5) ?
B3 B4 B10 111.7(7) ?
B9 B4 B10 61.7(6) ?
B3 B4 B1 58.9(5) ?
B9 B4 B1 107.3(7) ?
B10 B4 B1 109.4(7) ?
B3 B4 B5 106.3(7) ?
B9 B4 B5 105.7(7) ?
B10 B4 B5 59.1(6) ?
B1 B4 B5 59.6(6) ?
B6 B5 B10 113.8(7) ?
B6 B5 B11 62.0(6) ?
B10 B5 B11 62.2(6) ?
B6 B5 B1 59.6(5) ?
B10 B5 B1 110.3(7) ?
B11 B5 B1 108.1(7) ?
B6 B5 B4 108.5(7) ?
B10 B5 B4 59.8(6) ?
B11 B5 B4 107.2(7) ?
B1 B5 B4 60.0(6) ?
B5 B6 B1 61.9(6) ?
B5 B6 C7 101.9(6) ?
B1 B6 C7 104.2(6) ?
B5 B6 B2 108.8(7) ?
B1 B6 B2 59.8(5) ?
C7 B6 B2 59.4(5) ?
B5 B6 B11 60.3(5) ?
B1 B6 B11 108.6(7) ?
C7 B6 B11 54.3(5) ?
B2 B6 B11 105.6(6) ?
C8 B9 B4 106.0(7) ?
C8 B9 B3 60.4(5) ?
B4 B9 B3 59.0(5) ?
C8 B9 B10 108.0(7) ?
B4 B9 B10 59.3(5) ?
B3 B9 B10 108.0(7) ?
B5 B10 B4 61.1(6) ?
B5 B10 B9 105.2(7) ?
B4 B10 B9 59.0(5) ?
B5 B10 B11 59.0(5) ?
B4 B10 B11 105.8(7) ?
B9 B10 B11 100.5(6) ?
C7 B11 B5 105.6(6) ?
C7 B11 B6 61.6(5) ?
B5 B11 B6 57.8(5) ?
C7 B11 B10 108.4(7) ?
B5 B11 B10 58.7(6) ?
B6 B11 B10 107.4(6) ?
C8 C7 B11 110.8(6) ?
C8 C7 B2 63.2(5) ?
B11 C7 B2 114.7(6) ?
C8 C7 B6 110.5(6) ?
B11 C7 B6 64.1(5) ?
B2 C7 B6 60.5(5) ?
C8 C7 P1 119.8(5) ?
B11 C7 P1 121.0(5) ?
B2 C7 P1 113.8(5) ?
B6 C7 P1 118.1(5) ?
C7 C8 B9 112.2(6) ?
C7 C8 B3 110.8(6) ?
B9 C8 B3 64.8(5) ?
C7 C8 B2 62.1(5) ?
B9 C8 B2 115.1(6) ?
B3 C8 B2 60.6(5) ?
C7 C8 P2 123.1(5) ?
B9 C8 P2 119.0(5) ?
B3 C8 P2 112.2(5) ?
B2 C8 P2 112.1(5) ?
C16 C11 C12 118.5(8) ?
C16 C11 P1 119.3(6) ?
C12 C11 P1 122.1(6) ?
C13 C12 C11 120.0(8) ?
C14 C13 C12 120.8(9) ?
C15 C14 C13 119.9(9) ?
C14 C15 C16 120.8(9) ?
C15 C16 C11 120.0(8) ?
C22 C21 C26 119.2(7) ?
C22 C21 P1 126.3(6) ?
C26 C21 P1 114.4(5) ?
C21 C22 C23 120.0(8) ?
C24 C23 C22 119.8(8) ?
C23 C24 C25 121.8(8) ?
C24 C25 C26 117.8(8) ?
C21 C26 C25 121.3(7) ?
C32 C31 C36 118.1(8) ?
C32 C31 P2 120.0(6) ?
C36 C31 P2 121.7(6) ?
C31 C32 C33 121.2(9) ?
C34 C33 C32 120.6(9) ?
C33 C34 C35 119.3(9) ?
C34 C35 C36 119.8(9) ?
C31 C36 C35 120.9(8) ?
C46 C41 C42 119.2(7) ?
C46 C41 P2 119.3(6) ?
C42 C41 P2 121.4(6) ?
C43 C42 C41 119.8(8) ?
C44 C43 C42 120.3(8) ?
C45 C44 C43 120.0(8) ?
C44 C45 C46 120.0(8) ?
C41 C46 C45 120.7(7) ?
C52 C51 C56 117.5(8) ?
C52 C51 P3 120.7(6) ?
C56 C51 P3 121.8(6) ?
C51 C52 C53 121.9(8) ?
C54 C53 C52 119.3(8) ?
C55 C54 C53 120.5(9) ?
C54 C55 C56 119.9(8) ?
C55 C56 C51 120.9(8) ?
C62 C61 C66 119.8(8) ?
C62 C61 P3 118.0(6) ?
C66 C61 P3 122.2(7) ?
C63 C62 C61 119.3(9) ?
C64 C63 C62 121.0(11) ?
C65 C64 C63 120.0(10) ?
C64 C65 C66 120.4(10) ?
C65 C66 C61 119.5(9) ?
C76 C71 C72 119.4(8) ?
C76 C71 P3 118.9(6) ?
C72 C71 P3 121.5(6) ?
C71 C72 C73 119.9(8) ?
C74 C73 C72 119.5(9) ?
C73 C74 C75 120.9(9) ?
C74 C75 C76 119.5(9) ?
C71 C76 C75 120.7(8) ?
C82 C81 C86 114.3(7) ?
C82 C81 Au1 128.0(5) ?
C86 C81 Au1 117.6(5) ?
F5 C82 C81 119.8(7) ?
F5 C82 C83 116.0(7) ?
C81 C82 C83 124.2(7) ?
F4 C83 C84 119.8(7) ?
F4 C83 C82 121.6(7) ?
C84 C83 C82 118.6(7) ?
F3 C84 C85 120.2(7) ?
F3 C84 C83 120.3(7) ?
C85 C84 C83 119.4(7) ?
C84 C85 F2 119.6(7) ?
C84 C85 C86 119.9(7) ?
F2 C85 C86 120.5(7) ?
F1 C86 C85 116.5(7) ?
F1 C86 C81 120.1(7) ?
C85 C86 C81 123.4(7) ?
Cl1 C91 Cl2 113.3(9) ?

loop_
_geom_bond_atom_site_label_1
_geom_bond_atom_site_label_2
_geom_bond_site_symmetry_2
_geom_bond_distance
_geom_bond_publ_flag
Au1 C81 . 2.068(8) y
Au1 P1 . 2.300(2) y
Au1 Au2 . 2.9885(8) y
Au2 P3 . 2.312(2) y
Au2 P2 . 2.326(2) y
P1 C11 . 1.803(8) ?
P1 C21 . 1.831(7) ?
P1 C7 . 1.836(8) y
P2 C41 . 1.807(7) ?
P2 C31 . 1.826(8) ?
P2 C8 . 1.841(8) y
P3 C51 . 1.790(8) ?
P3 C71 . 1.809(8) ?
P3 C61 . 1.826(8) ?
B1 B6 . 1.742(13) ?
B1 B3 . 1.743(14) ?
B1 B2 . 1.747(13) ?
B1 B5 . 1.782(14) ?
B1 B4 . 1.790(14) ?
B2 C7 . 1.745(11) ?
B2 B3 . 1.759(12) ?
B2 B6 . 1.763(12) ?
B2 C8 . 1.763(11) ?
B3 C8 . 1.721(11) ?
B3 B4 . 1.753(13) ?
B3 B9 . 1.791(13) ?
B4 B9 . 1.770(14) ?
B4 B10 . 1.774(14) ?
B4 B5 . 1.799(14) ?
B5 B6 . 1.722(14) ?
B5 B10 . 1.762(14) ?
B5 B11 . 1.768(14) ?
B6 C7 . 1.757(11) ?
B6 B11 . 1.797(13) ?
B9 C8 . 1.619(12) y
B9 B10 . 1.817(13) y
B10 B11 . 1.824(14) y
B11 C7 . 1.623(12) y
C7 C8 . 1.611(10) y
C11 C16 . 1.386(11) ?
C11 C12 . 1.404(10) ?
C12 C13 . 1.373(11) ?
C13 C14 . 1.369(12) ?
C14 C15 . 1.362(12) ?
C15 C16 . 1.385(12) ?
C21 C22 . 1.381(10) ?
C21 C26 . 1.389(10) ?
C22 C23 . 1.398(11) ?
C23 C24 . 1.363(11) ?
C24 C25 . 1.388(11) ?
C25 C26 . 1.398(10) ?
C31 C32 . 1.377(11) ?
C31 C36 . 1.391(11) ?
C32 C33 . 1.384(11) ?
C33 C34 . 1.377(13) ?
C34 C35 . 1.379(13) ?
C35 C36 . 1.400(11) ?
C41 C46 . 1.383(10) ?
C41 C42 . 1.402(10) ?
C42 C43 . 1.390(11) ?
C43 C44 . 1.384(12) ?
C44 C45 . 1.382(11) ?
C45 C46 . 1.386(11) ?
C51 C52 . 1.372(11) ?
C51 C56 . 1.392(11) ?
C52 C53 . 1.387(11) ?
C53 C54 . 1.367(12) ?
C54 C55 . 1.364(12) ?
C55 C56 . 1.387(12) ?
C61 C62 . 1.389(12) ?
C61 C66 . 1.392(11) ?
C62 C63 . 1.374(12) ?
C63 C64 . 1.372(13) ?
C64 C65 . 1.370(14) ?
C65 C66 . 1.382(12) ?
C71 C76 . 1.383(11) ?
C71 C72 . 1.387(11) ?
C72 C73 . 1.404(12) ?
C73 C74 . 1.371(12) ?
C74 C75 . 1.379(12) ?
C75 C76 . 1.386(12) ?
C81 C82 . 1.371(10) ?
C81 C86 . 1.385(10) ?
C82 F5 . 1.370(8) ?
C82 C83 . 1.377(10) ?
C83 F4 . 1.339(8) ?
C83 C84 . 1.376(10) ?
C84 F3 . 1.347(9) ?
C84 C85 . 1.359(10) ?
C85 F2 . 1.364(8) ?
C85 C86 . 1.368(10) ?
C86 F1 . 1.364(9) ?
C91 Cl1 . 1.722(15) ?
C91 Cl2 . 1.77(2) ?
